data_7013286
loop_
_publ_author_name
'Hong, Fung-E'
'Chang, Chin-Pei'
'Chang, Yu-Chang'

_publ_section_title
;
 Synthesis and structural characterization of novel palladium complexes
 chelated by bulky cobalt-containing phosphine ligands: unusual
 palladium?cobalt bond formation
;
_journal_issue 20
_journal_name_full 'Dalton Transactions'
_journal_page_first 3892
_journal_paper_doi 10.1039/b306228g
_journal_year 2003
_chemical_formula_sum 'C66 H57 Cl6 Co4 O12 P5 Pd'
_chemical_formula_weight 1751.74
_chemical_name_systematic
;
?
;
_space_group_IT_number 14
_symmetry_cell_setting monoclinic
_symmetry_space_group_name_Hall '-P 2ybc'
_symmetry_space_group_name_H-M 'P 1 21/c 1'
_atom_sites_solution_hydrogens geom
_atom_sites_solution_primary direct
_atom_sites_solution_secondary difmap
_audit_creation_method SHELXL-97
_cell_angle_alpha 90.00
_cell_angle_beta 109.1480(10)
_cell_angle_gamma 90.00
_cell_formula_units_Z 4
_cell_length_a 16.5696(12)
_cell_length_b 19.5107(13)
_cell_length_c 23.8716(17)
_cell_measurement_temperature 293(2)
_cell_volume 7290.4(9)
_computing_cell_refinement 'Bruker SMART'
_computing_data_collection 'Bruker SMART'
_computing_data_reduction 'Bruker SHELXTL'
_computing_molecular_graphics 'Bruker SHELXTL'
_computing_publication_material 'Bruker SHELXTL'
_computing_structure_refinement 'SHELXL-97 (Sheldrick, 1997)'
_computing_structure_solution 'SHELXS-97 (Sheldrick, 1990)'
_diffrn_ambient_temperature 293(2)
_diffrn_measured_fraction_theta_full 0.998
_diffrn_measured_fraction_theta_max 0.998
_diffrn_measurement_device_type 'CCD area detector'
_diffrn_measurement_method 'phi and omega scans'
_diffrn_radiation_monochromator graphite
_diffrn_radiation_source 'fine-focus sealed tube'
_diffrn_radiation_type MoK\a
_diffrn_radiation_wavelength 0.71073
_diffrn_reflns_av_R_equivalents 0.0473
_diffrn_reflns_av_sigmaI/netI 0.0590
_diffrn_reflns_limit_h_max 20
_diffrn_reflns_limit_h_min -20
_diffrn_reflns_limit_k_max 20
_diffrn_reflns_limit_k_min -24
_diffrn_reflns_limit_l_max 25
_diffrn_reflns_limit_l_min -29
_diffrn_reflns_number 40766
_diffrn_reflns_theta_full 26.00
_diffrn_reflns_theta_max 26.00
_diffrn_reflns_theta_min 1.38
_exptl_absorpt_coefficient_mu 1.520
_exptl_absorpt_correction_type none
_exptl_crystal_density_diffrn 1.597
_exptl_crystal_density_method 'not measured'
_exptl_crystal_F_000 3502
_exptl_crystal_size_max 0.67
_exptl_crystal_size_mid 0.59
_exptl_crystal_size_min 0.40
_refine_diff_density_max 0.811
_refine_diff_density_min -0.627
_refine_diff_density_rms 0.110
_refine_ls_extinction_method none
_refine_ls_goodness_of_fit_ref 0.906
_refine_ls_hydrogen_treatment mixed
_refine_ls_matrix_type full
_refine_ls_number_parameters 865
_refine_ls_number_reflns 14302
_refine_ls_number_restraints 0
_refine_ls_restrained_S_all 0.906
_refine_ls_R_factor_all 0.0955
_refine_ls_R_factor_gt 0.0494
_refine_ls_shift/su_max 0.394
_refine_ls_shift/su_mean 0.036
_refine_ls_structure_factor_coef Fsqd
_refine_ls_weighting_details 'calc w=1/[\s^2^(Fo^2^)+(0.1129P)^2^+0.0000P] where P=(Fo^2^+2Fc^2^)/3'
_refine_ls_weighting_scheme calc
_refine_ls_wR_factor_gt 0.1409
_refine_ls_wR_factor_ref 0.1732
_reflns_number_gt 8545
_reflns_number_total 14302
_reflns_threshold_expression >2sigma(I)
_cod_data_source_file b306228g.txt
_cod_data_source_block hong140m
_cod_depositor_comments
;
The following automatic conversions were performed:
'_symmetry_cell_setting' value 'Monoclinic' changed to 'monoclinic'
according to '/home/saulius/struct/CIF-dictionaries/cif_core.dic'
dictionary named 'cif_core.dic' version 2.4.1 from 2010-06-29.

Automatic conversion script
Id: cif_fix_enum 1527 2010-12-29 10:47:43Z saulius 
;
_cod_original_sg_symbol_H-M P2(1)/c
_cod_database_code 7013286

loop_
_symmetry_equiv_pos_as_xyz
'x, y, z'
'-x, y+1/2, -z+1/2'
'-x, -y, -z'
'x, -y-1/2, z-1/2'

loop_
_atom_site_label
_atom_site_type_symbol
_atom_site_fract_x
_atom_site_fract_y
_atom_site_fract_z
_atom_site_U_iso_or_equiv
_atom_site_adp_type
_atom_site_occupancy
_atom_site_symmetry_multiplicity
_atom_site_calc_flag
_atom_site_refinement_flags
_atom_site_disorder_assembly
_atom_site_disorder_group
Pd Pd 0.49092(3) 0.16797(3) 0.277585(19) 0.05761(15) Uani 1 1 d . . .
Co1 Co 0.88304(4) 0.23704(3) 0.24469(3) 0.04180(18) Uani 1 1 d . . .
Co2 Co 0.99237(4) 0.17655(4) 0.32791(3) 0.0480(2) Uani 1 1 d . . .
Co3 Co 0.67924(4) 0.09402(3) 0.20941(3) 0.04129(18) Uani 1 1 d . . .
Co4 Co 0.65716(4) 0.17333(3) 0.28788(3) 0.03949(17) Uani 1 1 d . . .
P1 P 0.82111(8) 0.06754(7) 0.23821(6) 0.0427(3) Uani 1 1 d . . .
P2 P 0.79156(8) 0.19817(7) 0.34674(6) 0.0419(3) Uani 1 1 d . . .
P3 P 0.74698(8) 0.25241(6) 0.18945(6) 0.0404(3) Uani 1 1 d . . .
P4 P 0.48941(9) 0.17314(7) 0.18533(6) 0.0469(3) Uani 1 1 d . . .
P5 P 1.09973(11) 0.16016(10) 0.29578(10) 0.0747(5) Uani 1 1 d . . .
Cl1 Cl 0.49837(12) 0.15773(10) 0.37875(7) 0.0813(5) Uani 1 1 d . . .
Cl2 Cl 0.34246(11) 0.16171(14) 0.24307(10) 0.1062(7) Uani 1 1 d . . .
O1 O 0.9545(3) 0.2460(3) 0.1477(2) 0.0904(15) Uani 1 1 d . . .
O2 O 0.9314(3) 0.3769(2) 0.2883(2) 0.0831(14) Uani 1 1 d . . .
O3 O 1.0636(4) 0.0760(4) 0.4212(3) 0.136(3) Uani 1 1 d . . .
O4 O 1.0673(4) 0.2944(3) 0.4037(3) 0.123(2) Uani 1 1 d . . .
O5 O 0.6339(4) 0.0572(3) 0.0847(2) 0.0957(16) Uani 1 1 d . . .
O6 O 0.5972(4) -0.0284(3) 0.2368(3) 0.1033(18) Uani 1 1 d . . .
O7 O 0.5937(3) 0.2950(2) 0.33320(19) 0.0663(11) Uani 1 1 d . . .
O8 O 0.6405(3) 0.0508(2) 0.3565(2) 0.0827(14) Uani 1 1 d . . .
O9 O 1.1846(4) 0.1559(6) 0.3475(5) 0.203(5) Uani 1 1 d . . .
O10 O 1.1212(5) 0.2082(5) 0.2533(5) 0.202(5) Uani 1 1 d . . .
O11 O 1.0951(4) 0.0914(4) 0.2613(4) 0.156(3) Uani 1 1 d . . .
C1 C 0.9272(4) 0.2407(3) 0.1858(3) 0.0565(14) Uani 1 1 d . . .
C2 C 0.9099(4) 0.3232(3) 0.2722(3) 0.0546(14) Uani 1 1 d . . .
C3 C 1.0326(4) 0.1135(4) 0.3834(3) 0.083(2) Uani 1 1 d . . .
C4 C 1.0374(4) 0.2485(4) 0.3739(3) 0.0743(19) Uani 1 1 d . . .
C5 C 0.6556(4) 0.0722(3) 0.1325(3) 0.0561(14) Uani 1 1 d . . .
C6 C 0.6310(4) 0.0185(3) 0.2264(3) 0.0608(15) Uani 1 1 d . . .
C7 C 0.6106(3) 0.2446(3) 0.3147(2) 0.0500(13) Uani 1 1 d . . .
C8 C 0.6441(4) 0.0992(3) 0.3310(3) 0.0602(15) Uani 1 1 d . . .
C9 C 0.8831(3) 0.1415(3) 0.2708(2) 0.0424(11) Uani 1 1 d . . .
C10 C 0.8695(3) 0.1851(2) 0.3113(2) 0.0399(11) Uani 1 1 d . . .
C11 C 0.6782(3) 0.1958(2) 0.2123(2) 0.0378(11) Uani 1 1 d . . .
C12 C 0.5997(3) 0.1684(2) 0.1974(2) 0.0396(11) Uani 1 1 d . . .
C13 C 1.2552(9) 0.1497(7) 0.3730(6) 0.209(8) Uani 1 1 d . . .
H13A H 1.2646 0.1549 0.4147 0.313 Uiso 1 1 calc R . .
H13B H 1.2871 0.1839 0.3604 0.313 Uiso 1 1 calc R . .
H13C H 1.2737 0.1050 0.3657 0.313 Uiso 1 1 calc R . .
C14 C 1.1408(8) 0.2755(6) 0.2576(7) 0.217(9) Uani 1 1 d . . .
H14A H 1.1503 0.2905 0.2220 0.325 Uiso 1 1 calc R . .
H14B H 1.1916 0.2829 0.2909 0.325 Uiso 1 1 calc R . .
H14C H 1.0945 0.3011 0.2631 0.325 Uiso 1 1 calc R . .
C15 C 1.1449(6) 0.0701(6) 0.2259(4) 0.130(4) Uani 1 1 d . . .
H15A H 1.1273 0.0250 0.2105 0.195 Uiso 1 1 calc R . .
H15B H 1.2042 0.0692 0.2497 0.195 Uiso 1 1 calc R . .
H15C H 1.1368 0.1016 0.1936 0.195 Uiso 1 1 calc R . .
C16 C 0.8546(3) 0.0359(3) 0.1774(2) 0.0516(13) Uani 1 1 d . . .
C17 C 0.8151(5) -0.0230(3) 0.1484(3) 0.078(2) Uani 1 1 d . . .
H17A H 0.7734 -0.0442 0.1606 0.093 Uiso 1 1 calc R . .
C18 C 0.8364(6) -0.0504(4) 0.1022(4) 0.100(3) Uani 1 1 d . . .
H18A H 0.8092 -0.0899 0.0834 0.120 Uiso 1 1 calc R . .
C19 C 0.8978(6) -0.0197(5) 0.0838(4) 0.101(3) Uani 1 1 d . . .
H19A H 0.9119 -0.0378 0.0522 0.121 Uiso 1 1 calc R . .
C20 C 0.9382(5) 0.0383(5) 0.1126(3) 0.094(2) Uani 1 1 d . . .
H20A H 0.9804 0.0592 0.1008 0.113 Uiso 1 1 calc R . .
C21 C 0.9159(4) 0.0656(3) 0.1596(3) 0.0648(16) Uani 1 1 d . . .
H21A H 0.9435 0.1047 0.1789 0.078 Uiso 1 1 calc R . .
C22 C 0.8647(4) -0.0013(3) 0.2917(2) 0.0500(13) Uani 1 1 d . . .
C23 C 0.8207(4) -0.0300(4) 0.3252(3) 0.0766(19) Uani 1 1 d . . .
H23A H 0.7659 -0.0146 0.3208 0.092 Uiso 1 1 calc R . .
C24 C 0.8566(6) -0.0820(4) 0.3660(4) 0.100(3) Uani 1 1 d . . .
H24A H 0.8252 -0.1013 0.3880 0.120 Uiso 1 1 calc R . .
C25 C 0.9364(5) -0.1043(4) 0.3737(4) 0.089(2) Uani 1 1 d . . .
H25A H 0.9606 -0.1384 0.4013 0.107 Uiso 1 1 calc R . .
C26 C 0.9818(5) -0.0765(4) 0.3407(4) 0.090(2) Uani 1 1 d . . .
H26A H 1.0365 -0.0924 0.3452 0.108 Uiso 1 1 calc R . .
C27 C 0.9467(4) -0.0252(3) 0.3007(3) 0.0688(17) Uani 1 1 d . . .
H27A H 0.9787 -0.0061 0.2792 0.083 Uiso 1 1 calc R . .
C28 C 0.8148(4) 0.1451(3) 0.4139(2) 0.0519(13) Uani 1 1 d . . .
C29 C 0.7699(5) 0.1602(4) 0.4524(3) 0.083(2) Uani 1 1 d . . .
H29A H 0.7332 0.1976 0.4450 0.099 Uiso 1 1 calc R . .
C30 C 0.7798(6) 0.1198(5) 0.5014(3) 0.104(3) Uani 1 1 d . . .
H30A H 0.7488 0.1299 0.5266 0.124 Uiso 1 1 calc R . .
C31 C 0.8325(6) 0.0668(5) 0.5133(3) 0.100(3) Uani 1 1 d . . .
H31A H 0.8401 0.0406 0.5471 0.120 Uiso 1 1 calc R . .
C32 C 0.8757(5) 0.0511(4) 0.4752(4) 0.103(3) Uani 1 1 d . . .
H32A H 0.9121 0.0134 0.4832 0.124 Uiso 1 1 calc R . .
C33 C 0.8667(4) 0.0899(3) 0.4251(3) 0.0679(17) Uani 1 1 d . . .
H33A H 0.8961 0.0781 0.3994 0.081 Uiso 1 1 calc R . .
C34 C 0.8181(3) 0.2839(3) 0.3786(2) 0.0524(14) Uani 1 1 d . . .
C35 C 0.7808(4) 0.3419(3) 0.3477(3) 0.0629(16) Uani 1 1 d . . .
H35A H 0.7375 0.3371 0.3114 0.076 Uiso 1 1 calc R . .
C36 C 0.8061(5) 0.4061(3) 0.3692(4) 0.083(2) Uani 1 1 d . . .
H36A H 0.7807 0.4445 0.3475 0.100 Uiso 1 1 calc R . .
C37 C 0.8695(6) 0.4135(5) 0.4235(5) 0.107(3) Uani 1 1 d . . .
H37A H 0.8862 0.4570 0.4389 0.129 Uiso 1 1 calc R . .
C38 C 0.9087(6) 0.3552(5) 0.4553(4) 0.108(3) Uani 1 1 d . . .
H38A H 0.9524 0.3601 0.4913 0.130 Uiso 1 1 calc R . .
C39 C 0.8827(4) 0.2907(4) 0.4334(3) 0.081(2) Uani 1 1 d . . .
H39A H 0.9079 0.2520 0.4548 0.097 Uiso 1 1 calc R . .
C40 C 0.7155(3) 0.2336(3) 0.1095(2) 0.0494(13) Uani 1 1 d . . .
C41 C 0.6452(4) 0.2666(4) 0.0696(3) 0.0734(18) Uani 1 1 d . . .
H41A H 0.6164 0.3004 0.0829 0.088 Uiso 1 1 calc R . .
C42 C 0.6183(6) 0.2490(5) 0.0099(3) 0.100(3) Uani 1 1 d . . .
H42A H 0.5712 0.2704 -0.0168 0.119 Uiso 1 1 calc R . .
C43 C 0.6625(6) 0.1994(4) -0.0089(3) 0.089(3) Uani 1 1 d . . .
H43A H 0.6444 0.1870 -0.0488 0.106 Uiso 1 1 calc R . .
C44 C 0.7319(5) 0.1682(4) 0.0293(3) 0.081(2) Uani 1 1 d . . .
H44A H 0.7616 0.1353 0.0156 0.098 Uiso 1 1 calc R . .
C45 C 0.7585(4) 0.1853(3) 0.0889(3) 0.0624(16) Uani 1 1 d . . .
H45A H 0.8060 0.1637 0.1151 0.075 Uiso 1 1 calc R . .
C46 C 0.7052(4) 0.3396(3) 0.1874(2) 0.0517(14) Uani 1 1 d . . .
C47 C 0.6319(4) 0.3552(3) 0.2002(3) 0.0603(15) Uani 1 1 d . . .
H47A H 0.6017 0.3205 0.2112 0.072 Uiso 1 1 calc R . .
C48 C 0.6029(5) 0.4221(4) 0.1968(3) 0.080(2) Uani 1 1 d . . .
H48A H 0.5536 0.4326 0.2056 0.096 Uiso 1 1 calc R . .
C49 C 0.6474(6) 0.4722(4) 0.1803(4) 0.103(3) Uani 1 1 d . . .
H49A H 0.6282 0.5172 0.1781 0.124 Uiso 1 1 calc R . .
C50 C 0.7192(6) 0.4579(4) 0.1668(4) 0.099(3) Uani 1 1 d . . .
H50A H 0.7480 0.4930 0.1550 0.119 Uiso 1 1 calc R . .
C51 C 0.7498(5) 0.3915(3) 0.1707(3) 0.0728(18) Uani 1 1 d . . .
H51A H 0.7996 0.3818 0.1623 0.087 Uiso 1 1 calc R . .
C52 C 0.4422(4) 0.0998(3) 0.1396(3) 0.0654(17) Uani 1 1 d . . .
C53 C 0.4180(5) 0.0437(4) 0.1651(4) 0.103(3) Uani 1 1 d . . .
H53A H 0.4204 0.0458 0.2046 0.123 Uiso 1 1 calc R . .
C54 C 0.3904(7) -0.0154(5) 0.1332(7) 0.147(5) Uani 1 1 d . . .
H54A H 0.3788 -0.0545 0.1515 0.176 Uiso 1 1 calc R . .
C55 C 0.3805(8) -0.0153(7) 0.0739(7) 0.164(6) Uani 1 1 d . . .
H55A H 0.3579 -0.0537 0.0511 0.197 Uiso 1 1 calc R . .
C56 C 0.4026(10) 0.0387(6) 0.0488(5) 0.182(7) Uani 1 1 d . . .
H56A H 0.3966 0.0374 0.0087 0.218 Uiso 1 1 calc R . .
C57 C 0.4347(7) 0.0974(4) 0.0815(4) 0.126(4) Uani 1 1 d . . .
H57A H 0.4509 0.1348 0.0635 0.152 Uiso 1 1 calc R . .
C58 C 0.4448(3) 0.2514(3) 0.1464(3) 0.0567(15) Uani 1 1 d . . .
C59 C 0.4063(5) 0.2983(4) 0.1735(4) 0.088(2) Uani 1 1 d . . .
H59A H 0.4028 0.2892 0.2109 0.106 Uiso 1 1 calc R . .
C60 C 0.3732(6) 0.3589(5) 0.1441(6) 0.128(4) Uani 1 1 d . . .
H60A H 0.3479 0.3904 0.1625 0.154 Uiso 1 1 calc R . .
C61 C 0.3767(7) 0.3733(6) 0.0900(6) 0.133(4) Uani 1 1 d . . .
H61A H 0.3522 0.4134 0.0708 0.159 Uiso 1 1 calc R . .
C62 C 0.4160(8) 0.3290(5) 0.0630(5) 0.129(4) Uani 1 1 d . . .
H62A H 0.4202 0.3394 0.0261 0.155 Uiso 1 1 calc R . .
C63 C 0.4505(5) 0.2669(4) 0.0921(3) 0.086(2) Uani 1 1 d . . .
H63A H 0.4773 0.2365 0.0739 0.104 Uiso 1 1 calc R . .
C100 C 0.598(2) -0.1891(17) 0.1152(11) 0.481(7) Uani 1 1 d . . .
Cl3 Cl 0.6381(7) -0.1521(4) 0.1766(4) 0.198(3) Uani 0.60 1 d P . .
Cl3' Cl 0.5649(10) -0.1172(7) 0.1061(11) 0.252(8) Uani 0.40 1 d P . .
Cl4 Cl 0.5952(19) -0.1483(16) 0.0626(10) 0.191(9) Uani 0.20 1 d P . .
Cl4' Cl 0.6578(5) -0.1919(3) 0.0634(3) 0.208(3) Uani 0.80 1 d P . .
C101 C 1.2143(9) 0.2986(10) 0.5685(12) 0.367(19) Uani 1 1 d . . .
H10A H 1.2361 0.2913 0.5359 0.441 Uiso 1 1 calc R . .
H10B H 1.2593 0.2893 0.6057 0.441 Uiso 1 1 calc R . .
Cl5 Cl 1.1707(4) 0.3882(3) 0.5672(2) 0.267(3) Uani 1 1 d . . .
Cl6 Cl 1.1396(7) 0.2568(4) 0.5622(4) 0.498(9) Uani 1 1 d . . .
C102 C 0.531(3) 0.0242(13) 0.4872(14) 0.321(17) Uani 1 1 d . . .
O101 O 0.5919(8) 0.0135(8) 0.5168(4) 0.189(6) Uani 1 1 d . . .

loop_
_atom_site_aniso_label
_atom_site_aniso_U_11
_atom_site_aniso_U_22
_atom_site_aniso_U_33
_atom_site_aniso_U_23
_atom_site_aniso_U_13
_atom_site_aniso_U_12
Pd 0.0413(3) 0.0799(3) 0.0523(3) -0.0066(2) 0.0162(2) -0.0062(2)
Co1 0.0397(4) 0.0371(4) 0.0455(4) 0.0027(3) 0.0098(3) -0.0021(3)
Co2 0.0369(4) 0.0458(4) 0.0551(4) 0.0049(3) 0.0067(3) 0.0013(3)
Co3 0.0409(4) 0.0354(4) 0.0462(4) -0.0031(3) 0.0124(3) -0.0008(3)
Co4 0.0383(4) 0.0397(4) 0.0389(4) -0.0002(3) 0.0106(3) 0.0002(3)
P1 0.0433(7) 0.0336(7) 0.0515(8) -0.0005(6) 0.0160(6) 0.0010(6)
P2 0.0420(7) 0.0425(7) 0.0373(7) 0.0005(6) 0.0077(6) 0.0041(6)
P3 0.0416(7) 0.0362(7) 0.0397(7) 0.0032(5) 0.0083(5) -0.0013(5)
P4 0.0368(7) 0.0528(8) 0.0463(7) -0.0054(6) 0.0073(6) -0.0024(6)
P5 0.0426(9) 0.0858(13) 0.0980(14) 0.0058(11) 0.0261(9) -0.0025(9)
Cl1 0.0789(12) 0.1127(15) 0.0597(9) -0.0074(9) 0.0329(9) -0.0101(10)
Cl2 0.0426(9) 0.171(2) 0.1040(15) -0.0125(14) 0.0232(9) -0.0146(11)
O1 0.099(4) 0.103(4) 0.088(3) -0.005(3) 0.055(3) -0.022(3)
O2 0.089(3) 0.049(3) 0.105(4) -0.013(3) 0.022(3) -0.019(2)
O3 0.086(4) 0.154(6) 0.144(5) 0.098(5) 0.007(4) 0.023(4)
O4 0.116(5) 0.101(4) 0.122(5) -0.046(4) -0.001(4) -0.025(4)
O5 0.125(4) 0.097(4) 0.056(3) -0.028(3) 0.017(3) -0.020(3)
O6 0.112(4) 0.071(3) 0.129(5) 0.006(3) 0.042(4) -0.036(3)
O7 0.063(3) 0.063(3) 0.073(3) -0.019(2) 0.023(2) 0.005(2)
O8 0.111(4) 0.061(3) 0.089(3) 0.024(3) 0.051(3) 0.003(3)
O9 0.042(4) 0.295(12) 0.244(10) 0.043(9) 0.011(5) 0.027(5)
O10 0.148(7) 0.207(9) 0.308(12) 0.132(9) 0.152(8) 0.049(7)
O11 0.102(5) 0.185(7) 0.214(8) -0.095(6) 0.096(5) -0.023(5)
C1 0.056(4) 0.055(3) 0.058(3) 0.006(3) 0.018(3) -0.009(3)
C2 0.053(3) 0.053(4) 0.055(3) 0.006(3) 0.013(3) -0.002(3)
C3 0.044(4) 0.093(5) 0.102(5) 0.035(5) 0.011(4) 0.006(4)
C4 0.059(4) 0.078(5) 0.074(4) -0.008(4) 0.006(3) -0.008(3)
C5 0.060(4) 0.047(3) 0.057(4) -0.008(3) 0.012(3) -0.004(3)
C6 0.059(4) 0.052(4) 0.070(4) -0.007(3) 0.021(3) -0.007(3)
C7 0.049(3) 0.055(3) 0.044(3) 0.001(3) 0.013(2) 0.002(3)
C8 0.056(4) 0.063(4) 0.062(4) -0.003(3) 0.020(3) -0.003(3)
C9 0.034(3) 0.039(3) 0.051(3) 0.003(2) 0.009(2) 0.001(2)
C10 0.038(3) 0.035(3) 0.043(3) 0.003(2) 0.009(2) 0.002(2)
C11 0.036(3) 0.035(3) 0.039(3) 0.003(2) 0.008(2) 0.003(2)
C12 0.038(3) 0.044(3) 0.035(2) -0.002(2) 0.010(2) 0.004(2)
C13 0.187(15) 0.161(12) 0.174(13) -0.049(9) -0.084(11) 0.037(10)
C14 0.151(11) 0.115(9) 0.32(2) 0.122(12) -0.008(11) -0.023(8)
C15 0.093(6) 0.190(11) 0.121(7) -0.026(7) 0.056(6) 0.020(7)
C16 0.050(3) 0.046(3) 0.060(3) -0.007(3) 0.019(3) 0.004(3)
C17 0.083(5) 0.064(4) 0.096(5) -0.034(4) 0.042(4) -0.007(4)
C18 0.092(6) 0.095(6) 0.112(6) -0.048(5) 0.032(5) 0.000(5)
C19 0.102(7) 0.122(7) 0.083(5) -0.036(5) 0.037(5) 0.016(6)
C20 0.087(6) 0.124(7) 0.088(5) 0.000(5) 0.049(5) 0.011(5)
C21 0.066(4) 0.067(4) 0.068(4) -0.010(3) 0.030(3) 0.002(3)
C22 0.057(3) 0.033(3) 0.059(3) 0.004(2) 0.017(3) 0.004(2)
C23 0.062(4) 0.080(5) 0.090(5) 0.029(4) 0.028(4) 0.014(3)
C24 0.097(6) 0.095(6) 0.112(6) 0.054(5) 0.040(5) 0.007(5)
C25 0.092(6) 0.065(5) 0.100(6) 0.035(4) 0.020(5) 0.020(4)
C26 0.080(5) 0.077(5) 0.106(6) 0.018(4) 0.022(4) 0.025(4)
C27 0.067(4) 0.060(4) 0.085(5) 0.018(3) 0.032(3) 0.020(3)
C28 0.054(3) 0.061(3) 0.036(3) 0.006(2) 0.008(2) 0.007(3)
C29 0.103(6) 0.095(5) 0.062(4) 0.020(4) 0.043(4) 0.050(4)
C30 0.136(7) 0.135(7) 0.055(4) 0.024(5) 0.051(5) 0.045(6)
C31 0.119(7) 0.126(7) 0.061(4) 0.049(5) 0.036(4) 0.044(6)
C32 0.111(6) 0.110(6) 0.098(6) 0.053(5) 0.047(5) 0.053(5)
C33 0.068(4) 0.072(4) 0.070(4) 0.024(3) 0.031(3) 0.024(3)
C34 0.047(3) 0.053(3) 0.055(3) -0.015(3) 0.012(3) 0.002(3)
C35 0.064(4) 0.047(3) 0.074(4) -0.009(3) 0.018(3) -0.005(3)
C36 0.087(5) 0.051(4) 0.117(6) -0.013(4) 0.039(5) -0.008(4)
C37 0.091(6) 0.079(6) 0.161(9) -0.056(6) 0.054(6) -0.029(5)
C38 0.096(6) 0.110(7) 0.092(6) -0.053(5) -0.006(5) -0.015(5)
C39 0.077(5) 0.078(5) 0.068(4) -0.027(4) -0.001(4) 0.003(4)
C40 0.051(3) 0.052(3) 0.044(3) 0.006(3) 0.014(2) -0.009(3)
C41 0.077(5) 0.076(5) 0.056(4) 0.010(3) 0.007(3) 0.009(4)
C42 0.120(7) 0.113(7) 0.044(4) 0.008(4) -0.002(4) -0.015(6)
C43 0.130(7) 0.098(6) 0.038(4) -0.007(4) 0.028(4) -0.047(5)
C44 0.098(6) 0.091(5) 0.059(4) -0.023(4) 0.031(4) -0.027(4)
C45 0.067(4) 0.064(4) 0.053(3) -0.006(3) 0.013(3) -0.012(3)
C46 0.055(3) 0.041(3) 0.049(3) 0.003(2) 0.003(3) -0.002(3)
C47 0.058(4) 0.045(3) 0.068(4) -0.008(3) 0.007(3) 0.006(3)
C48 0.083(5) 0.056(4) 0.093(5) -0.007(4) 0.017(4) 0.018(4)
C49 0.116(7) 0.055(5) 0.123(7) -0.002(5) 0.017(6) 0.025(5)
C50 0.112(7) 0.049(4) 0.133(7) 0.022(4) 0.035(6) -0.002(4)
C51 0.080(5) 0.043(3) 0.088(5) 0.022(3) 0.017(4) 0.000(3)
C52 0.050(4) 0.058(4) 0.074(4) -0.013(3) 0.000(3) -0.007(3)
C53 0.091(6) 0.078(5) 0.141(8) -0.018(5) 0.041(5) -0.032(5)
C54 0.114(9) 0.070(6) 0.247(16) -0.016(9) 0.048(10) -0.036(6)
C55 0.128(9) 0.091(8) 0.203(14) -0.056(10) -0.040(10) -0.027(7)
C56 0.285(18) 0.091(8) 0.101(8) -0.038(7) -0.028(9) -0.011(9)
C57 0.213(11) 0.072(5) 0.069(5) -0.026(4) 0.011(6) -0.035(6)
C58 0.042(3) 0.056(4) 0.059(4) -0.008(3) -0.001(3) 0.002(3)
C59 0.078(5) 0.092(5) 0.085(5) -0.021(4) 0.013(4) 0.025(4)
C60 0.104(7) 0.092(7) 0.172(11) -0.022(7) 0.022(7) 0.047(6)
C61 0.130(9) 0.089(7) 0.142(10) 0.012(7) -0.006(8) 0.037(6)
C62 0.189(12) 0.078(6) 0.098(7) 0.019(5) 0.017(7) 0.013(7)
C63 0.113(6) 0.062(4) 0.080(5) 0.004(4) 0.026(4) 0.010(4)
C100 0.73(3) 0.58(3) 0.24(2) -0.24(2) 0.30(3) -0.560
Cl3 0.274(9) 0.149(5) 0.226(7) -0.050(5) 0.155(7) -0.048(6)
Cl3' 0.244(14) 0.184(11) 0.36(2) -0.119(15) 0.146(16) -0.073(11)
Cl4 0.23(3) 0.21(3) 0.143(16) -0.005(17) 0.077(17) -0.02(2)
Cl4' 0.301(9) 0.178(5) 0.151(4) 0.042(4) 0.080(5) 0.003(5)
C101 0.081(9) 0.27(2) 0.61(4) 0.26(3) -0.067(16) -0.001(12)
Cl5 0.330(7) 0.211(5) 0.194(4) 0.038(4) -0.002(4) 0.024(5)
Cl6 0.448(13) 0.361(10) 0.470(12) 0.276(10) -0.142(10) -0.190(10)
C102 0.59(6) 0.195(19) 0.28(3) 0.12(2) 0.29(3) 0.06(3)
O101 0.217(10) 0.234(14) 0.069(5) -0.015(6) -0.015(5) -0.099(10)

loop_
_atom_type_symbol
_atom_type_description
_atom_type_scat_dispersion_real
_atom_type_scat_dispersion_imag
_atom_type_scat_source
C C 0.0033 0.0016 'International Tables Vol C Tables 4.2.6.8 and 6.1.1.4'
H H 0.0000 0.0000 'International Tables Vol C Tables 4.2.6.8 and 6.1.1.4'
O O 0.0106 0.0060 'International Tables Vol C Tables 4.2.6.8 and 6.1.1.4'
P P 0.1023 0.0942 'International Tables Vol C Tables 4.2.6.8 and 6.1.1.4'
Cl Cl 0.1484 0.1585 'International Tables Vol C Tables 4.2.6.8 and 6.1.1.4'
Co Co 0.3494 0.9721 'International Tables Vol C Tables 4.2.6.8 and 6.1.1.4'
Pd Pd -0.9988 1.0072 'International Tables Vol C Tables 4.2.6.8 and 6.1.1.4'

loop_
_geom_angle_atom_site_label_1
_geom_angle_atom_site_label_2
_geom_angle_atom_site_label_3
_geom_angle
_geom_angle_site_symmetry_1
_geom_angle_site_symmetry_3
_geom_angle_publ_flag
P4 Pd Cl2 89.10(7) . . ?
P4 Pd Cl1 176.92(7) . . ?
Cl2 Pd Cl1 92.97(7) . . ?
P4 Pd C7 94.46(13) . . ?
Cl2 Pd C7 144.11(15) . . ?
Cl1 Pd C7 85.20(13) . . ?
P4 Pd Co4 76.35(4) . . ?
Cl2 Pd Co4 165.39(6) . . ?
Cl1 Pd Co4 101.52(5) . . ?
C7 Pd Co4 41.08(14) . . ?
C1 Co1 C2 97.6(3) . . ?
C1 Co1 C10 147.6(2) . . ?
C2 Co1 C10 105.5(2) . . ?
C1 Co1 C9 109.2(2) . . ?
C2 Co1 C9 142.5(2) . . ?
C10 Co1 C9 40.6(2) . . ?
C1 Co1 P3 97.19(19) . . ?
C2 Co1 P3 99.84(19) . . ?
C10 Co1 P3 100.76(15) . . ?
C9 Co1 P3 102.17(14) . . ?
C1 Co1 Co2 105.46(19) . . ?
C2 Co1 Co2 97.03(18) . . ?
C10 Co1 Co2 50.05(14) . . ?
C9 Co1 Co2 51.38(14) . . ?
P3 Co1 Co2 149.57(5) . . ?
C3 Co2 C4 96.2(4) . . ?
C3 Co2 C10 108.8(3) . . ?
C4 Co2 C10 104.8(3) . . ?
C3 Co2 C9 107.9(3) . . ?
C4 Co2 C9 142.3(3) . . ?
C10 Co2 C9 40.4(2) . . ?
C3 Co2 P5 90.6(2) . . ?
C4 Co2 P5 96.1(2) . . ?
C10 Co2 P5 149.29(16) . . ?
C9 Co2 P5 111.79(16) . . ?
C3 Co2 Co1 156.8(2) . . ?
C4 Co2 Co1 99.5(2) . . ?
C10 Co2 Co1 50.41(14) . . ?
C9 Co2 Co1 50.30(14) . . ?
P5 Co2 Co1 104.59(6) . . ?
C6 Co3 C5 94.2(3) . . ?
C6 Co3 C12 108.7(2) . . ?
C5 Co3 C12 96.7(2) . . ?
C6 Co3 C11 143.8(2) . . ?
C5 Co3 C11 105.7(2) . . ?
C12 Co3 C11 40.1(2) . . ?
C6 Co3 P1 103.8(2) . . ?
C5 Co3 P1 96.40(19) . . ?
C12 Co3 P1 143.70(15) . . ?
C11 Co3 P1 103.62(14) . . ?
C6 Co3 Co4 98.7(2) . . ?
C5 Co3 Co4 149.20(19) . . ?
C12 Co3 Co4 52.61(14) . . ?
C11 Co3 Co4 50.37(14) . . ?
P1 Co3 Co4 107.36(4) . . ?
C7 Co4 C8 105.4(3) . . ?
C7 Co4 C11 111.9(2) . . ?
C8 Co4 C11 140.4(2) . . ?
C7 Co4 C12 107.7(2) . . ?
C8 Co4 C12 117.0(2) . . ?
C11 Co4 C12 38.63(19) . . ?
C7 Co4 P2 93.58(18) . . ?
C8 Co4 P2 95.40(19) . . ?
C11 Co4 P2 94.94(14) . . ?
C12 Co4 P2 133.19(14) . . ?
C7 Co4 Co3 155.47(17) . . ?
C8 Co4 Co3 90.29(19) . . ?
C11 Co4 Co3 50.09(14) . . ?
C12 Co4 Co3 47.79(13) . . ?
P2 Co4 Co3 103.74(4) . . ?
C7 Co4 Pd 61.20(18) . . ?
C8 Co4 Pd 73.36(19) . . ?
C11 Co4 Pd 113.84(14) . . ?
C12 Co4 Pd 78.16(14) . . ?
P2 Co4 Pd 146.76(5) . . ?
Co3 Co4 Pd 107.42(3) . . ?
C9 P1 C22 104.4(2) . . ?
C9 P1 C16 109.7(3) . . ?
C22 P1 C16 98.8(3) . . ?
C9 P1 Co3 109.62(17) . . ?
C22 P1 Co3 120.55(19) . . ?
C16 P1 Co3 112.92(18) . . ?
C10 P2 C34 102.5(2) . . ?
C10 P2 C28 110.9(2) . . ?
C34 P2 C28 101.5(3) . . ?
C10 P2 Co4 113.22(17) . . ?
C34 P2 Co4 120.48(18) . . ?
C28 P2 Co4 107.62(19) . . ?
C11 P3 C46 107.9(2) . . ?
C11 P3 C40 101.5(2) . . ?
C46 P3 C40 100.4(2) . . ?
C11 P3 Co1 110.91(16) . . ?
C46 P3 Co1 116.17(18) . . ?
C40 P3 Co1 118.32(19) . . ?
C12 P4 C52 106.1(3) . . ?
C12 P4 C58 110.8(3) . . ?
C52 P4 C58 109.5(3) . . ?
C12 P4 Pd 99.45(16) . . ?
C52 P4 Pd 115.3(2) . . ?
C58 P4 Pd 114.9(2) . . ?
O10 P5 O11 99.3(6) . . ?
O10 P5 O9 102.6(6) . . ?
O11 P5 O9 104.5(5) . . ?
O10 P5 Co2 123.1(3) . . ?
O11 P5 Co2 114.0(2) . . ?
O9 P5 Co2 111.3(4) . . ?
C13 O9 P5 161.2(14) . . ?
C14 O10 P5 131.1(12) . . ?
C15 O11 P5 128.8(7) . . ?
O1 C1 Co1 176.9(6) . . ?
O2 C2 Co1 175.4(6) . . ?
O3 C3 Co2 174.8(7) . . ?
O4 C4 Co2 179.3(8) . . ?
O5 C5 Co3 173.8(6) . . ?
O6 C6 Co3 177.4(6) . . ?
O7 C7 Co4 168.8(5) . . ?
O7 C7 Pd 113.4(4) . . ?
Co4 C7 Pd 77.7(2) . . ?
O8 C8 Co4 174.9(6) . . ?
C10 C9 P1 127.2(4) . . ?
C10 C9 Co1 69.5(3) . . ?
P1 C9 Co1 133.2(3) . . ?
C10 C9 Co2 68.0(3) . . ?
P1 C9 Co2 146.5(3) . . ?
Co1 C9 Co2 78.32(18) . . ?
C9 C10 P2 138.0(4) . . ?
C9 C10 Co2 71.6(3) . . ?
P2 C10 Co2 142.0(3) . . ?
C9 C10 Co1 69.9(3) . . ?
P2 C10 Co1 127.3(3) . . ?
Co2 C10 Co1 79.55(19) . . ?
C12 C11 P3 145.1(4) . . ?
C12 C11 Co3 67.2(3) . . ?
P3 C11 Co3 126.2(3) . . ?
C12 C11 Co4 73.2(3) . . ?
P3 C11 Co4 136.6(3) . . ?
Co3 C11 Co4 79.53(17) . . ?
C11 C12 P4 152.7(4) . . ?
C11 C12 Co3 72.7(3) . . ?
P4 C12 Co3 133.7(3) . . ?
C11 C12 Co4 68.2(3) . . ?
P4 C12 Co4 105.5(2) . . ?
Co3 C12 Co4 79.60(17) . . ?
C21 C16 C17 118.6(6) . . ?
C21 C16 P1 124.1(4) . . ?
C17 C16 P1 117.3(5) . . ?
C18 C17 C16 121.3(7) . . ?
C17 C18 C19 120.1(8) . . ?
C18 C19 C20 119.2(7) . . ?
C19 C20 C21 120.0(8) . . ?
C16 C21 C20 120.8(7) . . ?
C23 C22 C27 117.0(5) . . ?
C23 C22 P1 123.0(5) . . ?
C27 C22 P1 119.9(4) . . ?
C22 C23 C24 121.3(7) . . ?
C25 C24 C23 120.2(7) . . ?
C24 C25 C26 119.7(7) . . ?
C25 C26 C27 120.1(7) . . ?
C22 C27 C26 121.7(6) . . ?
C33 C28 C29 118.9(5) . . ?
C33 C28 P2 124.0(5) . . ?
C29 C28 P2 116.9(4) . . ?
C30 C29 C28 120.1(6) . . ?
C31 C30 C29 121.0(7) . . ?
C30 C31 C32 119.1(7) . . ?
C33 C32 C31 121.6(7) . . ?
C28 C33 C32 119.3(6) . . ?
C35 C34 C39 119.6(6) . . ?
C35 C34 P2 121.4(4) . . ?
C39 C34 P2 118.7(5) . . ?
C34 C35 C36 121.4(6) . . ?
C37 C36 C35 119.6(8) . . ?
C36 C37 C38 119.8(7) . . ?
C37 C38 C39 120.3(7) . . ?
C34 C39 C38 119.3(7) . . ?
C45 C40 C41 119.2(5) . . ?
C45 C40 P3 120.4(4) . . ?
C41 C40 P3 120.3(5) . . ?
C40 C41 C42 120.1(7) . . ?
C43 C42 C41 118.9(7) . . ?
C44 C43 C42 121.3(7) . . ?
C43 C44 C45 119.9(7) . . ?
C40 C45 C44 120.5(6) . . ?
C47 C46 C51 119.5(6) . . ?
C47 C46 P3 123.5(4) . . ?
C51 C46 P3 117.0(5) . . ?
C46 C47 C48 120.7(6) . . ?
C49 C48 C47 119.0(8) . . ?
C50 C49 C48 121.5(7) . . ?
C49 C50 C51 120.4(8) . . ?
C50 C51 C46 119.0(7) . . ?
C57 C52 C53 119.0(7) . . ?
C57 C52 P4 121.4(6) . . ?
C53 C52 P4 119.5(6) . . ?
C54 C53 C52 121.0(10) . . ?
C53 C54 C55 118.4(11) . . ?
C56 C55 C54 120.8(11) . . ?
C55 C56 C57 120.9(12) . . ?
C52 C57 C56 119.6(10) . . ?
C63 C58 C59 118.8(7) . . ?
C63 C58 P4 122.0(5) . . ?
C59 C58 P4 119.2(5) . . ?
C60 C59 C58 119.3(8) . . ?
C59 C60 C61 121.8(9) . . ?
C60 C61 C62 120.1(10) . . ?
C61 C62 C63 119.3(10) . . ?
C58 C63 C62 120.7(8) . . ?
Cl4 C100 Cl3 115.4(19) . . ?
Cl4 C100 Cl3' 58(2) . . ?
Cl3 C100 Cl3' 74.2(16) . . ?
Cl4 C100 Cl4' 46.3(15) . . ?
Cl3 C100 Cl4' 118.9(14) . . ?
Cl3' C100 Cl4' 100.5(16) . . ?
C100 Cl3 Cl3' 50.9(17) . . ?
Cl4 Cl3' C100 60.7(14) . . ?
Cl4 Cl3' Cl3 102.9(16) . . ?
C100 Cl3' Cl3 54.9(13) . . ?
Cl4' Cl4 Cl3' 136(2) . . ?
Cl4' Cl4 C100 81(3) . . ?
Cl3' Cl4 C100 61.8(19) . . ?
Cl4 Cl4' C100 52.9(17) . . ?
Cl6 C101 Cl5 102.1(12) . . ?
O101 C102 C102 102(3) . 3_656 ?

loop_
_geom_bond_atom_site_label_1
_geom_bond_atom_site_label_2
_geom_bond_distance
_geom_bond_site_symmetry_2
_geom_bond_publ_flag
Pd P4 2.1966(15) . ?
Pd Cl2 2.3270(18) . ?
Pd Cl1 2.3857(17) . ?
Pd C7 2.409(6) . ?
Pd Co4 2.6861(8) . ?
Co1 C1 1.786(6) . ?
Co1 C2 1.806(6) . ?
Co1 C10 1.961(5) . ?
Co1 C9 1.966(5) . ?
Co1 P3 2.2274(14) . ?
Co1 Co2 2.5020(10) . ?
Co2 C3 1.769(7) . ?
Co2 C4 1.787(7) . ?
Co2 C10 1.950(5) . ?
Co2 C9 1.996(5) . ?
Co2 P5 2.1794(19) . ?
Co3 C6 1.785(6) . ?
Co3 C5 1.798(6) . ?
Co3 C12 1.918(5) . ?
Co3 C11 1.987(5) . ?
Co3 P1 2.2816(15) . ?
Co3 Co4 2.5468(9) . ?
Co4 C7 1.806(6) . ?
Co4 C8 1.828(7) . ?
Co4 C11 1.995(5) . ?
Co4 C12 2.057(5) . ?
Co4 P2 2.2618(15) . ?
P1 C9 1.794(5) . ?
P1 C22 1.830(5) . ?
P1 C16 1.824(5) . ?
P2 C10 1.778(5) . ?
P2 C34 1.831(6) . ?
P2 C28 1.841(5) . ?
P3 C11 1.796(5) . ?
P3 C46 1.830(5) . ?
P3 C40 1.843(5) . ?
P4 C12 1.757(5) . ?
P4 C52 1.813(6) . ?
P4 C58 1.813(6) . ?
P5 O10 1.507(8) . ?
P5 O11 1.562(7) . ?
P5 O9 1.540(9) . ?
O1 C1 1.146(7) . ?
O2 C2 1.131(6) . ?
O3 C3 1.145(7) . ?
O4 C4 1.150(8) . ?
O5 C5 1.117(6) . ?
O6 C6 1.141(7) . ?
O7 C7 1.149(6) . ?
O8 C8 1.136(7) . ?
O9 C13 1.134(13) . ?
O10 C14 1.349(14) . ?
O11 C15 1.423(9) . ?
C9 C10 1.362(7) . ?
C11 C12 1.341(7) . ?
C16 C21 1.352(8) . ?
C16 C17 1.390(8) . ?
C17 C18 1.371(10) . ?
C18 C19 1.372(12) . ?
C19 C20 1.379(11) . ?
C20 C21 1.397(9) . ?
C22 C23 1.367(8) . ?
C22 C27 1.384(8) . ?
C23 C24 1.397(9) . ?
C24 C25 1.347(11) . ?
C25 C26 1.367(10) . ?
C26 C27 1.373(9) . ?
C28 C33 1.349(8) . ?
C28 C29 1.390(8) . ?
C29 C30 1.375(9) . ?
C30 C31 1.324(10) . ?
C31 C32 1.362(10) . ?
C32 C33 1.381(9) . ?
C34 C35 1.381(8) . ?
C34 C39 1.399(8) . ?
C35 C36 1.367(8) . ?
C36 C37 1.383(11) . ?
C37 C38 1.403(12) . ?
C38 C39 1.377(10) . ?
C40 C45 1.368(8) . ?
C40 C41 1.396(8) . ?
C41 C42 1.388(9) . ?
C42 C43 1.375(12) . ?
C43 C44 1.357(11) . ?
C44 C45 1.383(8) . ?
C46 C47 1.380(8) . ?
C46 C51 1.387(8) . ?
C47 C48 1.384(8) . ?
C48 C49 1.359(11) . ?
C49 C50 1.359(12) . ?
C50 C51 1.384(10) . ?
C52 C57 1.352(10) . ?
C52 C53 1.374(10) . ?
C53 C54 1.375(13) . ?
C54 C55 1.370(17) . ?
C55 C56 1.322(18) . ?
C56 C57 1.389(12) . ?
C58 C63 1.366(9) . ?
C58 C59 1.391(9) . ?
C59 C60 1.394(12) . ?
C60 C61 1.342(14) . ?
C61 C62 1.363(14) . ?
C62 C63 1.420(11) . ?
C100 Cl4 1.48(3) . ?
C100 Cl3 1.57(2) . ?
C100 Cl3' 1.49(4) . ?
C100 Cl4' 1.83(3) . ?
Cl3 Cl3' 1.85(2) . ?
Cl3' Cl4 1.43(3) . ?
Cl4 Cl4' 1.34(3) . ?
C101 Cl6 1.449(16) . ?
C101 Cl5 1.89(2) . ?
C102 O101 1.05(4) . ?
C102 C102 1.65(5) 3_656 ?
